data_4025105
loop_
_publ_author_name
'Shin'ichi Nakatsuji'
'Mitsunori Nobusawa'
'Hideto Suzuki'
'Hiroki Akutsu'
'Jun-ichi Yamada'

_publ_contact_author_email nakatuji@sci.u-hyogo.ac.jp
_publ_contact_author_fax +81-791-58-0164
_publ_contact_author_name 'Shin'ichi Nakatsuji'
_publ_contact_author_phone +81-791-58-0163
_publ_section_title
;
Spin-Carrying Benzoquinone Derivatives
;
_journal_name_full 'Journal of Organic Chemistry'
_journal_page_first 9345
_journal_page_last 9350
_journal_paper_doi 10.1021/jo902007m
_journal_volume 74
_journal_year 2009
_chemical_formula_moiety 'C24 H34 Cl2 N2 O6 '
_chemical_formula_sum 'C24 H34 Cl2 N2 O6'
_chemical_formula_weight 517.45
_space_group_IT_number 14
_symmetry_cell_setting monoclinic
_symmetry_Int_Tables_number 14
_symmetry_space_group_name_Hall '-P 2yab'
_symmetry_space_group_name_H-M 'P 1 21/a 1'
_audit_creation_date 2008-05-03
_audit_creation_method 'by CrystalStructure 3.8'
_cell_angle_alpha 90.0000
_cell_angle_beta 98.51(2)
_cell_angle_gamma 90.0000
_cell_formula_units_Z 4
_cell_length_a 7.925(3)
_cell_length_b 24.122(4)
_cell_length_c 13.993(3)
_cell_measurement_reflns_used 25
_cell_measurement_temperature 295.1
_cell_measurement_theta_max 14.9
_cell_measurement_theta_min 12.8
_cell_volume 2645.3(12)
_computing_cell_refinement 'MSC/AFC Diffractometer Control'
_computing_data_collection 'MSC/AFC Diffractometer Control'
_computing_data_reduction CrystalStructure
_computing_publication_material 'CrystalStructure 3.8'
_computing_structure_refinement CRYSTALS
_diffrn_measured_fraction_theta_full 0.998
_diffrn_measured_fraction_theta_max 0.998
_diffrn_measurement_device_type 'Rigaku AFC5R'
_diffrn_measurement_method \w-2\q
_diffrn_radiation_type 'Mo K\a'
_diffrn_radiation_wavelength 0.71069
_diffrn_reflns_av_R_equivalents 0.043
_diffrn_reflns_limit_h_max 0
_diffrn_reflns_limit_h_min -10
_diffrn_reflns_limit_k_max 31
_diffrn_reflns_limit_k_min 0
_diffrn_reflns_limit_l_max 18
_diffrn_reflns_limit_l_min -17
_diffrn_reflns_number 6525
_diffrn_reflns_theta_full 27.53
_diffrn_reflns_theta_max 27.53
_diffrn_standards_decay_% 0.00
_diffrn_standards_interval_count 0
_diffrn_standards_number 3
_exptl_absorpt_coefficient_mu 0.285
_exptl_absorpt_correction_T_max 0.945
_exptl_absorpt_correction_T_min 0.894
_exptl_absorpt_correction_type psi-scan
_exptl_absorpt_process_details '(North, Phillips & Mathews, 1968)'
_exptl_crystal_colour orange
_exptl_crystal_density_diffrn 1.299
_exptl_crystal_density_method 'not measured'
_exptl_crystal_description plate
_exptl_crystal_F_000 1096.00
_exptl_crystal_size_max 0.50
_exptl_crystal_size_mid 0.50
_exptl_crystal_size_min 0.20
_refine_diff_density_max 0.49
_refine_diff_density_min -0.54
_refine_ls_extinction_method none
_refine_ls_goodness_of_fit_ref 1.186
_refine_ls_hydrogen_treatment refall
_refine_ls_number_parameters 341
_refine_ls_number_reflns 1845
_refine_ls_R_factor_gt 0.0882
_refine_ls_shift/su_max 0.0000
_refine_ls_structure_factor_coef F
_refine_ls_weighting_details
;
    Chebychev polynomial with 3 parameters (Carruthers & Watkin, 1979)
    5.1133    -0.6549    4.3376
;
_refine_ls_weighting_scheme calc
_refine_ls_wR_factor_ref 0.0671
_reflns_number_gt 1845
_reflns_number_total 6086
_reflns_threshold_expression F^2^>2.0\s(F^2^)
_cod_data_source_file jo902007m_si_005.cif
_cod_data_source_block '_A070601a'
_cod_original_formula_sum 'C24 H34 Cl2 N2 O6 '
_cod_database_code 4025105

loop_
_symmetry_equiv_pos_site_id
_symmetry_equiv_pos_as_xyz
1 +X,+Y,+Z
2 1/2-X,1/2+Y,-Z
3 -X,-Y,-Z
4 1/2+X,1/2-Y,+Z

loop_
_atom_site_label
_atom_site_type_symbol
_atom_site_fract_x
_atom_site_fract_y
_atom_site_fract_z
_atom_site_U_iso_or_equiv
_atom_site_adp_type
_atom_site_occupancy
_atom_site_symmetry_multiplicity
_atom_site_calc_flag
_atom_site_refinement_flags
_atom_site_disorder_assembly
_atom_site_disorder_group
Cl(1) Cl 0.7575(2) 0.31563(7) 0.20615(13) 0.0647(5) Uani 1.00 1 d . . .
Cl(2) Cl 0.9954(3) 0.23948(8) -0.11340(14) 0.0806(6) Uani 1.00 1 d . . .
O(1) O 0.5147(7) 0.0007(2) -0.2849(3) 0.0863(19) Uani 1.00 1 d . . .
O(2) O 0.8540(8) 0.1168(2) 0.6124(3) 0.094(2) Uani 1.00 1 d . . .
O(3) O 0.7084(5) 0.19727(17) 0.2458(3) 0.0584(14) Uani 1.00 1 d . . .
O(4) O 0.8058(6) 0.11240(16) 0.1354(3) 0.0661(15) Uani 1.00 1 d . . .
O(5) O 0.9412(5) 0.12906(18) -0.0344(3) 0.0616(14) Uani 1.00 1 d . . .
O(7) O 0.9122(7) 0.31947(19) 0.0292(3) 0.0802(18) Uani 1.00 1 d . . .
N(1) N 0.6134(7) 0.0315(2) -0.2277(3) 0.0525(16) Uani 1.00 1 d . . .
N(2) N 0.8229(7) 0.1341(2) 0.5257(3) 0.0583(18) Uani 1.00 1 d . . .
C(1) C 0.7858(8) 0.2073(2) 0.1717(4) 0.0470(19) Uani 1.00 1 d . . .
C(11) C 0.7151(9) 0.0980(2) 0.4559(4) 0.054(2) Uani 1.00 1 d . . .
C(13) C 0.9173(8) 0.2243(2) -0.0069(4) 0.053(2) Uani 1.00 1 d . . .
C(14) C 0.5314(8) 0.0784(2) -0.1835(4) 0.055(2) Uani 1.00 1 d . . .
C(15) C 0.8718(9) 0.2035(2) 0.4051(4) 0.059(2) Uani 1.00 1 d . . .
C(16) C 0.8120(8) 0.0900(2) -0.0764(4) 0.0483(19) Uani 1.00 1 d . . .
C(17) C 0.8952(8) 0.1722(2) 0.0187(4) 0.0480(19) Uani 1.00 1 d . . .
C(18) C 0.8109(8) 0.2596(2) 0.1409(4) 0.0491(19) Uani 1.00 1 d . . .
C(19) C 0.7940(7) 0.1637(2) 0.3274(4) 0.0470(18) Uani 1.00 1 d . . .
C(20) C 0.6664(8) 0.1182(2) -0.1351(4) 0.055(2) Uani 1.00 1 d . . .
C(21) C 0.7810(8) 0.0067(2) -0.1872(4) 0.055(2) Uani 1.00 1 d . . .
C(22) C 0.8994(8) 0.0523(2) -0.1404(4) 0.053(2) Uani 1.00 1 d . . .
C(23) C 0.9490(8) 0.1752(2) 0.4984(4) 0.059(2) Uani 1.00 1 d . . .
C(24) C 0.8266(8) 0.1593(2) 0.1097(4) 0.051(2) Uani 1.00 1 d . . .
C(25) C 0.6557(8) 0.1309(2) 0.3624(4) 0.0513(19) Uani 1.00 1 d . . .
C(26) C 1.1154(9) 0.1455(3) 0.4879(6) 0.083(2) Uani 1.00 1 d . . .
C(27) C 0.8175(9) 0.0460(2) 0.4353(4) 0.068(2) Uani 1.00 1 d . . .
C(28) C 0.5587(10) 0.0804(3) 0.5002(5) 0.077(2) Uani 1.00 1 d . . .
C(29) C 0.8833(9) 0.2726(2) 0.0515(4) 0.056(2) Uani 1.00 1 d . . .
C(30) C 0.7548(12) -0.0380(2) -0.1139(5) 0.084(2) Uani 1.00 1 d . . .
C(31) C 0.4231(10) 0.0550(3) -0.1118(6) 0.086(2) Uani 1.00 1 d . . .
C(32) C 0.4145(11) 0.1085(3) -0.2632(5) 0.087(2) Uani 1.00 1 d . . .
C(33) C 0.8604(11) -0.0182(3) -0.2708(4) 0.084(2) Uani 1.00 1 d . . .
C(34) C 0.9805(12) 0.2184(3) 0.5785(6) 0.104(3) Uani 1.00 1 d . . .
H(1) H 0.7611 -0.0222 -0.0513 0.100 Uiso 1.00 1 c R . .
H(2) H 0.8414 -0.0653 -0.1135 0.100 Uiso 1.00 1 c R . .
H(3) H 0.6462 -0.0547 -0.1316 0.100 Uiso 1.00 1 c R . .
H(4) H 0.3110 0.0481 -0.1442 0.105 Uiso 1.00 1 c R . .
H(5) H 0.4183 0.0803 -0.0603 0.105 Uiso 1.00 1 c R . .
H(6) H 0.4727 0.0211 -0.0868 0.105 Uiso 1.00 1 c R . .
H(7) H 0.4778 0.1370 -0.2885 0.101 Uiso 1.00 1 c R . .
H(8) H 0.3212 0.1245 -0.2374 0.101 Uiso 1.00 1 c R . .
H(9) H 0.3728 0.0833 -0.3132 0.101 Uiso 1.00 1 c R . .
H(10) H 0.8246 -0.0557 -0.2798 0.102 Uiso 1.00 1 c R . .
H(11) H 0.9813 -0.0168 -0.2564 0.102 Uiso 1.00 1 c R . .
H(12) H 0.8238 0.0022 -0.3282 0.102 Uiso 1.00 1 c R . .
H(13) H 1.1882 0.1456 0.5482 0.098 Uiso 1.00 1 c R . .
H(14) H 1.1695 0.1645 0.4412 0.098 Uiso 1.00 1 c R . .
H(15) H 1.0927 0.1084 0.4675 0.098 Uiso 1.00 1 c R . .
H(16) H 0.8750 0.0532 0.3816 0.081 Uiso 1.00 1 c R . .
H(17) H 0.7431 0.0153 0.4212 0.081 Uiso 1.00 1 c R . .
H(18) H 0.8989 0.0378 0.4905 0.081 Uiso 1.00 1 c R . .
H(19) H 0.5830 0.0471 0.5358 0.093 Uiso 1.00 1 c R . .
H(20) H 0.4664 0.0743 0.4498 0.093 Uiso 1.00 1 c R . .
H(21) H 0.5290 0.1086 0.5421 0.093 Uiso 1.00 1 c R . .
H(22) H 0.9019 0.2481 0.5653 0.119 Uiso 1.00 1 c R . .
H(23) H 1.0935 0.2320 0.5809 0.119 Uiso 1.00 1 c R . .
H(24) H 0.9680 0.2022 0.6390 0.119 Uiso 1.00 1 c R . .
H(25) H 0.9597 0.2236 0.3810 0.071 Uiso 1.00 1 c R . .
H(26) H 0.7852 0.2284 0.4181 0.071 Uiso 1.00 1 c R . .
H(27) H 0.7092 0.1392 -0.1837 0.065 Uiso 1.00 1 c R . .
H(28) H 0.6147 0.1424 -0.0944 0.065 Uiso 1.00 1 c R . .
H(29) H 0.9375 0.0742 -0.1894 0.064 Uiso 1.00 1 c R . .
H(30) H 0.9947 0.0353 -0.1023 0.064 Uiso 1.00 1 c R . .
H(31) H 0.6109 0.1056 0.3130 0.061 Uiso 1.00 1 c R . .
H(32) H 0.5688 0.1561 0.3741 0.061 Uiso 1.00 1 c R . .
H(33) H 0.7728 0.0690 -0.0266 0.058 Uiso 1.00 1 c R . .
H(34) H 0.8781 0.1401 0.3076 0.056 Uiso 1.00 1 c R . .

loop_
_atom_site_aniso_label
_atom_site_aniso_U_11
_atom_site_aniso_U_22
_atom_site_aniso_U_33
_atom_site_aniso_U_12
_atom_site_aniso_U_13
_atom_site_aniso_U_23
Cl(1) 0.0758(12) 0.0447(9) 0.0710(11) 0.0006(9) 0.0016(9) -0.0088(8)
Cl(2) 0.1044(15) 0.0828(13) 0.0594(11) -0.0239(12) 0.0274(11) 0.0057(9)
O(1) 0.102(4) 0.077(3) 0.074(3) -0.002(3) -0.007(3) -0.028(3)
O(2) 0.126(4) 0.113(4) 0.037(2) -0.013(3) -0.006(3) 0.013(2)
O(3) 0.065(3) 0.054(2) 0.056(2) 0.015(2) 0.010(2) 0.023(2)
O(4) 0.106(4) 0.034(2) 0.056(2) -0.009(2) 0.005(2) 0.007(2)
O(5) 0.057(2) 0.061(2) 0.066(2) -0.007(2) 0.005(2) -0.010(2)
O(7) 0.113(4) 0.042(2) 0.086(3) -0.012(2) 0.018(3) 0.013(2)
N(1) 0.066(3) 0.050(3) 0.042(3) -0.001(2) 0.011(2) -0.011(2)
N(2) 0.060(3) 0.071(3) 0.044(3) -0.000(3) 0.009(2) 0.001(2)
C(1) 0.038(3) 0.052(3) 0.049(3) 0.002(3) -0.001(3) -0.007(3)
C(11) 0.064(4) 0.054(3) 0.044(3) 0.002(3) 0.009(3) -0.001(3)
C(13) 0.057(4) 0.058(4) 0.042(3) -0.009(3) 0.002(3) 0.004(3)
C(14) 0.054(4) 0.061(4) 0.054(4) -0.001(3) 0.017(3) -0.011(3)
C(15) 0.054(4) 0.053(3) 0.069(4) 0.004(3) 0.005(3) 0.008(3)
C(16) 0.051(4) 0.044(3) 0.050(3) -0.001(3) 0.009(3) 0.000(3)
C(17) 0.056(4) 0.036(3) 0.051(3) -0.001(3) 0.004(3) -0.006(3)
C(18) 0.051(4) 0.040(3) 0.051(4) 0.001(3) -0.009(3) 0.002(3)
C(19) 0.051(4) 0.042(3) 0.048(3) 0.009(3) 0.009(3) -0.000(3)
C(20) 0.056(4) 0.051(3) 0.056(4) 0.008(3) 0.008(3) -0.005(3)
C(21) 0.069(5) 0.053(3) 0.043(3) 0.016(3) 0.013(3) -0.003(3)
C(22) 0.051(4) 0.049(3) 0.060(4) 0.007(3) 0.009(3) -0.006(3)
C(23) 0.044(4) 0.076(4) 0.053(3) 0.004(3) -0.008(3) -0.002(3)
C(24) 0.057(4) 0.051(3) 0.044(3) -0.001(3) 0.006(3) 0.008(3)
C(25) 0.064(4) 0.043(3) 0.046(3) 0.005(3) 0.007(3) 0.004(3)
C(26) 0.065(5) 0.097(5) 0.084(5) 0.004(4) 0.000(4) 0.012(4)
C(27) 0.084(5) 0.063(4) 0.055(4) 0.017(4) 0.000(4) 0.007(3)
C(28) 0.083(5) 0.082(5) 0.067(4) 0.004(4) 0.016(4) 0.010(4)
C(29) 0.067(4) 0.043(3) 0.053(4) -0.005(3) -0.007(3) 0.009(3)
C(30) 0.131(7) 0.043(4) 0.077(5) 0.010(4) 0.011(5) -0.008(3)
C(31) 0.065(5) 0.093(5) 0.104(6) 0.002(4) 0.022(5) -0.028(5)
C(32) 0.095(6) 0.089(5) 0.069(5) 0.047(5) -0.017(4) -0.003(4)
C(33) 0.106(6) 0.091(5) 0.059(4) 0.030(5) 0.023(4) -0.015(4)
C(34) 0.104(7) 0.103(6) 0.090(6) -0.003(5) -0.032(5) -0.011(5)

loop_
_atom_type_symbol
_atom_type_description
_atom_type_scat_dispersion_real
_atom_type_scat_dispersion_imag
_atom_type_scat_source
C C 0.003 0.002
;
International Tables for Crystallography
(1992, Vol. C, Tables 4.2.6.8 and 6.1.1.4)
;
H H 0.000 0.000
;
International Tables for Crystallography
(1992, Vol. C, Table 6.1.1.4)
;
N N 0.006 0.003
;
International Tables for Crystallography
(1992, Vol. C, Tables 4.2.6.8 and 6.1.1.4)
;
O O 0.011 0.006
;
International Tables for Crystallography
(1992, Vol. C, Tables 4.2.6.8 and 6.1.1.4)
;
Cl Cl 0.148 0.159
;
International Tables for Crystallography
(1992, Vol. C, Tables 4.2.6.8 and 6.1.1.4)
;

loop_
_geom_angle_atom_site_label_1
_geom_angle_atom_site_label_2
_geom_angle_atom_site_label_3
_geom_angle
_geom_angle_publ_flag
_geom_angle_site_symmetry_1
_geom_angle_site_symmetry_2
_geom_angle_site_symmetry_3
C(1) O(3) C(19) 120.0(4) yes . . .
C(16) O(5) C(17) 119.3(5) yes . . .
O(1) N(1) C(14) 116.1(5) yes . . .
O(1) N(1) C(21) 115.9(5) yes . . .
C(14) N(1) C(21) 124.5(4) yes . . .
O(2) N(2) C(11) 116.5(5) yes . . .
O(2) N(2) C(23) 114.7(5) yes . . .
C(11) N(2) C(23) 124.2(5) yes . . .
O(3) C(1) C(18) 122.3(5) yes . . .
O(3) C(1) C(24) 118.7(5) yes . . .
C(18) C(1) C(24) 118.4(5) yes . . .
N(2) C(11) C(25) 109.3(5) yes . . .
N(2) C(11) C(27) 109.4(5) yes . . .
N(2) C(11) C(28) 108.6(5) yes . . .
C(25) C(11) C(27) 111.2(5) yes . . .
C(25) C(11) C(28) 108.9(5) yes . . .
C(27) C(11) C(28) 109.3(5) yes . . .
Cl(2) C(13) C(17) 120.7(5) yes . . .
Cl(2) C(13) C(29) 115.3(4) yes . . .
C(17) C(13) C(29) 124.0(6) yes . . .
N(1) C(14) C(20) 110.2(5) yes . . .
N(1) C(14) C(31) 108.4(5) yes . . .
N(1) C(14) C(32) 108.3(5) yes . . .
C(20) C(14) C(31) 111.7(5) yes . . .
C(20) C(14) C(32) 109.6(5) yes . . .
C(31) C(14) C(32) 108.5(6) yes . . .
C(19) C(15) C(23) 113.8(5) yes . . .
O(5) C(16) C(20) 111.8(4) yes . . .
O(5) C(16) C(22) 105.8(5) yes . . .
C(20) C(16) C(22) 109.6(5) yes . . .
O(5) C(17) C(13) 121.5(6) yes . . .
O(5) C(17) C(24) 117.9(5) yes . . .
C(13) C(17) C(24) 120.5(5) yes . . .
Cl(1) C(18) C(1) 120.2(5) yes . . .
Cl(1) C(18) C(29) 115.9(4) yes . . .
C(1) C(18) C(29) 123.9(5) yes . . .
O(3) C(19) C(15) 107.5(4) yes . . .
O(3) C(19) C(25) 105.6(4) yes . . .
C(15) C(19) C(25) 110.0(5) yes . . .
C(14) C(20) C(16) 113.3(4) yes . . .
N(1) C(21) C(22) 109.4(4) yes . . .
N(1) C(21) C(30) 109.7(6) yes . . .
N(1) C(21) C(33) 108.1(5) yes . . .
C(22) C(21) C(30) 110.9(5) yes . . .
C(22) C(21) C(33) 108.3(6) yes . . .
C(30) C(21) C(33) 110.4(5) yes . . .
C(16) C(22) C(21) 112.3(5) yes . . .
N(2) C(23) C(15) 108.5(5) yes . . .
N(2) C(23) C(26) 109.4(5) yes . . .
N(2) C(23) C(34) 107.9(6) yes . . .
C(15) C(23) C(26) 111.8(6) yes . . .
C(15) C(23) C(34) 109.1(5) yes . . .
C(26) C(23) C(34) 110.0(6) yes . . .
O(4) C(24) C(1) 119.8(6) yes . . .
O(4) C(24) C(17) 122.3(5) yes . . .
C(1) C(24) C(17) 117.9(5) yes . . .
C(11) C(25) C(19) 113.8(5) yes . . .
O(7) C(29) C(13) 122.9(6) yes . . .
O(7) C(29) C(18) 122.0(6) yes . . .
C(13) C(29) C(18) 115.2(5) yes . . .
C(19) C(15) H(25) 108.1 no . . .
C(19) C(15) H(26) 108.0 no . . .
C(23) C(15) H(25) 108.1 no . . .
C(23) C(15) H(26) 109.2 no . . .
H(25) C(15) H(26) 109.5 no . . .
O(5) C(16) H(33) 109.7 no . . .
C(20) C(16) H(33) 109.9 no . . .
C(22) C(16) H(33) 110.0 no . . .
O(3) C(19) H(34) 111.4 no . . .
C(15) C(19) H(34) 111.2 no . . .
C(25) C(19) H(34) 110.9 no . . .
C(14) C(20) H(27) 108.7 no . . .
C(14) C(20) H(28) 108.6 no . . .
C(16) C(20) H(27) 108.1 no . . .
C(16) C(20) H(28) 108.7 no . . .
H(27) C(20) H(28) 109.5 no . . .
C(16) C(22) H(29) 108.3 no . . .
C(16) C(22) H(30) 108.7 no . . .
C(21) C(22) H(29) 109.5 no . . .
C(21) C(22) H(30) 108.6 no . . .
H(29) C(22) H(30) 109.5 no . . .
C(11) C(25) H(31) 108.8 no . . .
C(11) C(25) H(32) 108.7 no . . .
C(19) C(25) H(31) 108.4 no . . .
C(19) C(25) H(32) 107.6 no . . .
H(31) C(25) H(32) 109.5 no . . .
C(23) C(26) H(13) 109.4 no . . .
C(23) C(26) H(14) 108.9 no . . .
C(23) C(26) H(15) 110.1 no . . .
H(13) C(26) H(14) 109.5 no . . .
H(13) C(26) H(15) 109.5 no . . .
H(14) C(26) H(15) 109.5 no . . .
C(11) C(27) H(16) 109.0 no . . .
C(11) C(27) H(17) 110.2 no . . .
C(11) C(27) H(18) 109.2 no . . .
H(16) C(27) H(17) 109.5 no . . .
H(16) C(27) H(18) 109.5 no . . .
H(17) C(27) H(18) 109.5 no . . .
C(11) C(28) H(19) 109.6 no . . .
C(11) C(28) H(20) 108.9 no . . .
C(11) C(28) H(21) 110.0 no . . .
H(19) C(28) H(20) 109.5 no . . .
H(19) C(28) H(21) 109.5 no . . .
H(20) C(28) H(21) 109.5 no . . .
C(21) C(30) H(1) 110.1 no . . .
C(21) C(30) H(2) 108.9 no . . .
C(21) C(30) H(3) 109.5 no . . .
H(1) C(30) H(2) 109.5 no . . .
H(1) C(30) H(3) 109.5 no . . .
H(2) C(30) H(3) 109.5 no . . .
C(14) C(31) H(4) 109.2 no . . .
C(14) C(31) H(5) 110.6 no . . .
C(14) C(31) H(6) 108.6 no . . .
H(4) C(31) H(5) 109.5 no . . .
H(4) C(31) H(6) 109.5 no . . .
H(5) C(31) H(6) 109.5 no . . .
C(14) C(32) H(7) 108.7 no . . .
C(14) C(32) H(8) 109.8 no . . .
C(14) C(32) H(9) 109.9 no . . .
H(7) C(32) H(8) 109.5 no . . .
H(7) C(32) H(9) 109.5 no . . .
H(8) C(32) H(9) 109.5 no . . .
C(21) C(33) H(10) 109.1 no . . .
C(21) C(33) H(11) 109.8 no . . .
C(21) C(33) H(12) 109.5 no . . .
H(10) C(33) H(11) 109.5 no . . .
H(10) C(33) H(12) 109.5 no . . .
H(11) C(33) H(12) 109.5 no . . .
C(23) C(34) H(22) 110.0 no . . .
C(23) C(34) H(23) 108.2 no . . .
C(23) C(34) H(24) 110.2 no . . .
H(22) C(34) H(23) 109.5 no . . .
H(22) C(34) H(24) 109.5 no . . .
H(23) C(34) H(24) 109.5 no . . .

loop_
_geom_bond_atom_site_label_1
_geom_bond_atom_site_label_2
_geom_bond_distance
_geom_bond_publ_flag
_geom_bond_site_symmetry_1
_geom_bond_site_symmetry_2
Cl(1) C(18) 1.719(6) yes . .
Cl(2) C(13) 1.735(6) yes . .
O(1) N(1) 1.272(7) yes . .
O(2) N(2) 1.273(7) yes . .
O(3) C(1) 1.303(8) yes . .
O(3) C(19) 1.480(7) yes . .
O(4) C(24) 1.207(7) yes . .
O(5) C(16) 1.451(7) yes . .
O(5) C(17) 1.359(7) yes . .
O(7) C(29) 1.203(8) yes . .
N(1) C(14) 1.485(8) yes . .
N(1) C(21) 1.490(8) yes . .
N(2) C(11) 1.482(8) yes . .
N(2) C(23) 1.497(9) yes . .
C(1) C(18) 1.356(8) yes . .
C(1) C(24) 1.510(9) yes . .
C(11) C(25) 1.542(8) yes . .
C(11) C(27) 1.544(9) yes . .
C(11) C(28) 1.526(11) yes . .
C(13) C(17) 1.325(8) yes . .
C(13) C(29) 1.471(9) yes . .
C(14) C(20) 1.521(8) yes . .
C(14) C(31) 1.522(11) yes . .
C(14) C(32) 1.525(9) yes . .
C(15) C(19) 1.511(8) yes . .
C(15) C(23) 1.518(9) yes . .
C(16) C(20) 1.480(8) yes . .
C(16) C(22) 1.515(9) yes . .
C(17) C(24) 1.490(9) yes . .
C(18) C(29) 1.485(9) yes . .
C(19) C(25) 1.493(9) yes . .
C(21) C(22) 1.528(8) yes . .
C(21) C(30) 1.523(9) yes . .
C(21) C(33) 1.532(10) yes . .
C(23) C(26) 1.528(10) yes . .
C(23) C(34) 1.523(11) yes . .
C(15) H(25) 0.950 no . .
C(15) H(26) 0.950 no . .
C(16) H(33) 0.950 no . .
C(19) H(34) 0.950 no . .
C(20) H(27) 0.950 no . .
C(20) H(28) 0.950 no . .
C(22) H(29) 0.950 no . .
C(22) H(30) 0.950 no . .
C(25) H(31) 0.950 no . .
C(25) H(32) 0.950 no . .
C(26) H(13) 0.950 no . .
C(26) H(14) 0.950 no . .
C(26) H(15) 0.950 no . .
C(27) H(16) 0.950 no . .
C(27) H(17) 0.950 no . .
C(27) H(18) 0.950 no . .
C(28) H(19) 0.950 no . .
C(28) H(20) 0.950 no . .
C(28) H(21) 0.950 no . .
C(30) H(1) 0.950 no . .
C(30) H(2) 0.950 no . .
C(30) H(3) 0.950 no . .
C(31) H(4) 0.950 no . .
C(31) H(5) 0.950 no . .
C(31) H(6) 0.950 no . .
C(32) H(7) 0.950 no . .
C(32) H(8) 0.950 no . .
C(32) H(9) 0.950 no . .
C(33) H(10) 0.950 no . .
C(33) H(11) 0.950 no . .
C(33) H(12) 0.950 no . .
C(34) H(22) 0.950 no . .
C(34) H(23) 0.950 no . .
C(34) H(24) 0.950 no . .

loop_
_geom_contact_atom_site_label_1
_geom_contact_atom_site_label_2
_geom_contact_distance
_geom_contact_publ_flag
_geom_contact_site_symmetry_1
_geom_contact_site_symmetry_2
Cl(1) O(3) 3.547(5) ? . 4_555
Cl(1) C(17) 3.603(6) ? . 4_455
Cl(1) C(24) 3.533(6) ? . 4_455
Cl(2) C(13) 3.562(6) ? . 4_555
Cl(2) C(29) 3.572(6) ? . 4_555
O(1) C(11) 3.663(8) ? . 3_655
O(1) C(25) 3.555(7) ? . 3_655
O(1) C(27) 3.315(8) ? . 3_655
O(1) C(28) 3.629(9) ? . 1_554
O(1) C(28) 3.567(9) ? . 3_655
O(2) C(33) 3.640(9) ? . 1_556
O(3) Cl(1) 3.547(5) ? . 4_455
O(3) O(7) 3.571(6) ? . 4_455
O(3) C(18) 3.434(7) ? . 4_455
O(3) C(29) 3.533(7) ? . 4_455
O(4) O(7) 3.643(7) ? . 4_455
O(5) C(30) 3.668(8) ? . 3_755
O(7) O(3) 3.571(6) ? . 4_555
O(7) O(4) 3.643(7) ? . 4_555
O(7) C(1) 3.378(7) ? . 4_555
O(7) C(20) 3.602(8) ? . 4_555
O(7) C(24) 3.350(8) ? . 4_555
O(7) C(31) 3.623(9) ? . 4_555
C(1) O(7) 3.378(7) ? . 4_455
C(1) C(29) 3.413(8) ? . 4_455
C(11) O(1) 3.663(8) ? . 3_655
C(13) Cl(2) 3.562(6) ? . 4_455
C(13) C(18) 3.499(8) ? . 4_555
C(13) C(29) 3.662(9) ? . 4_555
C(17) Cl(1) 3.603(6) ? . 4_555
C(18) O(3) 3.434(7) ? . 4_555
C(18) C(13) 3.499(8) ? . 4_455
C(18) C(29) 3.521(9) ? . 4_455
C(20) O(7) 3.602(8) ? . 4_455
C(24) Cl(1) 3.533(6) ? . 4_555
C(24) O(7) 3.350(8) ? . 4_455
C(25) O(1) 3.555(7) ? . 3_655
C(27) O(1) 3.315(8) ? . 3_655
C(28) O(1) 3.629(9) ? . 1_556
C(28) O(1) 3.567(9) ? . 3_655
C(29) Cl(2) 3.572(6) ? . 4_455
C(29) O(3) 3.533(7) ? . 4_555
C(29) C(1) 3.413(8) ? . 4_555
C(29) C(13) 3.662(9) ? . 4_455
C(29) C(18) 3.521(9) ? . 4_555
C(30) O(5) 3.668(8) ? . 3_755
C(30) C(31) 3.668(12) ? . 3_655
C(31) O(7) 3.623(9) ? . 4_455
C(31) C(30) 3.668(12) ? . 3_655
C(33) O(2) 3.640(9) ? . 1_554
Cl(1) H(2) 3.202 ? . 2_655
Cl(1) H(3) 3.418 ? . 2_655
Cl(1) H(10) 3.364 ? . 2_655
Cl(1) H(14) 3.495 ? . 4_455
Cl(1) H(31) 3.528 ? . 4_555
Cl(1) H(32) 3.218 ? . 4_555
Cl(1) H(34) 3.669 ? . 4_455
Cl(2) H(24) 3.556 ? . 1_554
Cl(2) H(27) 3.591 ? . 4_555
Cl(2) H(28) 3.000 ? . 4_555
O(1) H(16) 3.438 ? . 3_655
O(1) H(17) 2.608 ? . 3_655
O(1) H(19) 2.871 ? . 1_554
O(1) H(19) 3.667 ? . 3_655
O(1) H(20) 2.954 ? . 3_655
O(1) H(21) 3.569 ? . 1_554
O(1) H(31) 2.757 ? . 3_655
O(2) H(7) 3.503 ? . 1_556
O(2) H(12) 2.906 ? . 1_556
O(2) H(27) 3.274 ? . 1_556
O(2) H(29) 2.939 ? . 1_556
O(3) H(25) 3.495 ? . 4_455
O(4) H(2) 3.075 ? . 3_755
O(4) H(10) 3.574 ? . 3_755
O(4) H(11) 3.190 ? . 3_755
O(5) H(1) 3.579 ? . 3_755
O(5) H(2) 2.927 ? . 3_755
O(7) H(3) 3.417 ? . 2_655
O(7) H(5) 2.727 ? . 4_555
O(7) H(28) 2.689 ? . 4_555
N(1) H(19) 3.303 ? . 1_554
N(1) H(21) 3.694 ? . 1_554
C(15) H(14) 3.634 ? . 4_455
C(15) H(25) 3.682 ? . 4_455
C(15) H(26) 3.646 ? . 4_555
C(16) H(2) 3.578 ? . 3_755
C(17) H(2) 3.458 ? . 3_755
C(22) H(1) 3.581 ? . 3_755
C(22) H(4) 3.271 ? . 1_655
C(24) H(2) 3.469 ? . 3_755
C(26) H(9) 3.533 ? . 1_656
C(26) H(20) 3.377 ? . 1_655
C(26) H(21) 3.372 ? . 1_655
C(26) H(22) 3.490 ? . 4_555
C(26) H(26) 3.522 ? . 4_555
C(27) H(11) 3.239 ? . 3_755
C(27) H(12) 3.467 ? . 1_556
C(27) H(12) 3.597 ? . 3_755
C(27) H(18) 3.087 ? . 3_756
C(28) H(7) 3.402 ? . 1_556
C(28) H(9) 3.183 ? . 1_556
C(28) H(12) 3.499 ? . 1_556
C(28) H(13) 3.483 ? . 1_455
C(28) H(14) 3.683 ? . 1_455
C(28) H(17) 3.610 ? . 3_656
C(28) H(19) 3.286 ? . 3_656
C(29) H(28) 3.582 ? . 4_555
C(30) H(5) 3.140 ? . 3_655
C(30) H(6) 3.578 ? . 3_655
C(30) H(30) 3.364 ? . 3_755
C(31) H(1) 2.992 ? . 3_655
C(31) H(3) 3.530 ? . 3_655
C(31) H(6) 3.331 ? . 3_655
C(31) H(30) 3.449 ? . 1_455
C(32) H(13) 3.095 ? . 1_454
C(32) H(19) 3.607 ? . 1_554
C(32) H(21) 2.997 ? . 1_554
C(33) H(15) 3.569 ? . 3_755
C(33) H(16) 2.912 ? . 3_755
C(33) H(18) 3.658 ? . 1_554
C(33) H(19) 3.588 ? . 1_554
C(33) H(20) 3.590 ? . 3_655
C(33) H(34) 3.676 ? . 3_755
C(34) H(22) 3.467 ? . 4_555
C(34) H(23) 3.296 ? . 4_455
H(1) O(5) 3.579 ? . 3_755
H(1) C(22) 3.581 ? . 3_755
H(1) C(31) 2.992 ? . 3_655
H(1) H(4) 2.943 ? . 3_655
H(1) H(5) 2.661 ? . 3_655
H(1) H(6) 2.868 ? . 3_655
H(1) H(30) 2.689 ? . 3_755
H(2) Cl(1) 3.202 ? . 2_645
H(2) O(4) 3.075 ? . 3_755
H(2) O(5) 2.927 ? . 3_755
H(2) C(16) 3.578 ? . 3_755
H(2) C(17) 3.458 ? . 3_755
H(2) C(24) 3.469 ? . 3_755
H(2) H(5) 3.431 ? . 3_655
H(2) H(30) 3.188 ? . 3_755
H(2) H(33) 3.380 ? . 3_755
H(3) Cl(1) 3.418 ? . 2_645
H(3) O(7) 3.417 ? . 2_645
H(3) C(31) 3.530 ? . 3_655
H(3) H(5) 2.875 ? . 3_655
H(3) H(6) 3.426 ? . 3_655
H(3) H(31) 3.251 ? . 3_655
H(4) C(22) 3.271 ? . 1_455
H(4) H(1) 2.943 ? . 3_655
H(4) H(11) 3.246 ? . 1_455
H(4) H(29) 3.000 ? . 1_455
H(4) H(30) 2.675 ? . 1_455
H(5) O(7) 2.727 ? . 4_455
H(5) C(30) 3.140 ? . 3_655
H(5) H(1) 2.661 ? . 3_655
H(5) H(2) 3.431 ? . 3_655
H(5) H(3) 2.875 ? . 3_655
H(5) H(6) 3.232 ? . 3_655
H(5) H(30) 3.493 ? . 1_455
H(6) C(30) 3.578 ? . 3_655
H(6) C(31) 3.331 ? . 3_655
H(6) H(1) 2.868 ? . 3_655
H(6) H(3) 3.426 ? . 3_655
H(6) H(5) 3.232 ? . 3_655
H(6) H(6) 2.611 ? . 3_655
H(6) H(33) 3.455 ? . 3_655
H(7) O(2) 3.503 ? . 1_554
H(7) C(28) 3.402 ? . 1_554
H(7) H(13) 2.996 ? . 1_454
H(7) H(19) 3.472 ? . 1_554
H(7) H(21) 2.557 ? . 1_554
H(7) H(22) 3.443 ? . 4_454
H(8) H(13) 3.072 ? . 1_454
H(8) H(24) 3.593 ? . 1_454
H(8) H(29) 3.430 ? . 1_455
H(9) C(26) 3.533 ? . 1_454
H(9) C(28) 3.183 ? . 1_554
H(9) H(13) 2.706 ? . 1_454
H(9) H(15) 3.563 ? . 1_454
H(9) H(17) 2.893 ? . 3_655
H(9) H(19) 3.008 ? . 1_554
H(9) H(20) 3.510 ? . 1_554
H(9) H(21) 2.598 ? . 1_554
H(10) Cl(1) 3.364 ? . 2_645
H(10) O(4) 3.574 ? . 3_755
H(10) H(14) 3.467 ? . 3_755
H(10) H(15) 3.073 ? . 3_755
H(10) H(16) 2.950 ? . 3_755
H(10) H(20) 3.091 ? . 3_655
H(10) H(31) 3.619 ? . 3_655
H(10) H(34) 3.180 ? . 3_755
H(11) O(4) 3.190 ? . 3_755
H(11) C(27) 3.239 ? . 3_755
H(11) H(4) 3.246 ? . 1_655
H(11) H(15) 3.664 ? . 3_755
H(11) H(16) 2.394 ? . 3_755
H(11) H(17) 3.403 ? . 3_755
H(11) H(18) 3.579 ? . 3_755
H(11) H(34) 3.290 ? . 3_755
H(12) O(2) 2.906 ? . 1_554
H(12) C(27) 3.467 ? . 1_554
H(12) C(27) 3.597 ? . 3_755
H(12) C(28) 3.499 ? . 1_554
H(12) H(15) 3.424 ? . 3_755
H(12) H(16) 2.928 ? . 3_755
H(12) H(17) 3.485 ? . 1_554
H(12) H(18) 2.825 ? . 1_554
H(12) H(18) 3.521 ? . 3_755
H(12) H(19) 2.713 ? . 1_554
H(12) H(20) 3.229 ? . 3_655
H(13) C(28) 3.483 ? . 1_655
H(13) C(32) 3.095 ? . 1_656
H(13) H(7) 2.996 ? . 1_656
H(13) H(8) 3.072 ? . 1_656
H(13) H(9) 2.706 ? . 1_656
H(13) H(20) 3.258 ? . 1_655
H(13) H(21) 2.858 ? . 1_655
H(13) H(22) 3.061 ? . 4_555
H(13) H(26) 3.682 ? . 4_555
H(14) Cl(1) 3.495 ? . 4_555
H(14) C(15) 3.634 ? . 4_555
H(14) C(28) 3.683 ? . 1_655
H(14) H(10) 3.467 ? . 3_755
H(14) H(20) 3.193 ? . 1_655
H(14) H(21) 3.277 ? . 1_655
H(14) H(22) 3.147 ? . 4_555
H(14) H(26) 2.777 ? . 4_555
H(14) H(32) 3.438 ? . 1_655
H(15) C(33) 3.569 ? . 3_755
H(15) H(9) 3.563 ? . 1_656
H(15) H(10) 3.073 ? . 3_755
H(15) H(11) 3.664 ? . 3_755
H(15) H(12) 3.424 ? . 3_755
H(15) H(17) 3.524 ? . 3_756
H(15) H(18) 3.574 ? . 3_756
H(15) H(20) 3.118 ? . 1_655
H(15) H(21) 3.460 ? . 1_655
H(16) O(1) 3.438 ? . 3_655
H(16) C(33) 2.912 ? . 3_755
H(16) H(10) 2.950 ? . 3_755
H(16) H(11) 2.394 ? . 3_755
H(16) H(12) 2.928 ? . 3_755
H(16) H(18) 3.208 ? . 3_756
H(17) O(1) 2.608 ? . 3_655
H(17) C(28) 3.610 ? . 3_656
H(17) H(9) 2.893 ? . 3_655
H(17) H(11) 3.403 ? . 3_755
H(17) H(12) 3.485 ? . 1_556
H(17) H(15) 3.524 ? . 3_756
H(17) H(18) 3.191 ? . 3_756
H(17) H(19) 3.124 ? . 3_656
H(17) H(20) 3.402 ? . 3_656
H(18) C(27) 3.087 ? . 3_756
H(18) C(33) 3.658 ? . 1_556
H(18) H(11) 3.579 ? . 3_755
H(18) H(12) 2.825 ? . 1_556
H(18) H(12) 3.521 ? . 3_755
H(18) H(15) 3.574 ? . 3_756
H(18) H(16) 3.208 ? . 3_756
H(18) H(17) 3.191 ? . 3_756
H(18) H(18) 2.418 ? . 3_756
H(19) O(1) 2.871 ? . 1_556
H(19) O(1) 3.667 ? . 3_655
H(19) N(1) 3.303 ? . 1_556
H(19) C(28) 3.286 ? . 3_656
H(19) C(32) 3.607 ? . 1_556
H(19) C(33) 3.588 ? . 1_556
H(19) H(7) 3.472 ? . 1_556
H(19) H(9) 3.008 ? . 1_556
H(19) H(12) 2.713 ? . 1_556
H(19) H(17) 3.124 ? . 3_656
H(19) H(19) 2.738 ? . 3_656
H(19) H(20) 2.965 ? . 3_656
H(20) O(1) 2.954 ? . 3_655
H(20) C(26) 3.377 ? . 1_455
H(20) C(33) 3.590 ? . 3_655
H(20) H(9) 3.510 ? . 1_556
H(20) H(10) 3.091 ? . 3_655
H(20) H(12) 3.229 ? . 3_655
H(20) H(13) 3.258 ? . 1_455
H(20) H(14) 3.193 ? . 1_455
H(20) H(15) 3.118 ? . 1_455
H(20) H(17) 3.402 ? . 3_656
H(20) H(19) 2.965 ? . 3_656
H(21) O(1) 3.569 ? . 1_556
H(21) N(1) 3.694 ? . 1_556
H(21) C(26) 3.372 ? . 1_455
H(21) C(32) 2.997 ? . 1_556
H(21) H(7) 2.557 ? . 1_556
H(21) H(9) 2.598 ? . 1_556
H(21) H(13) 2.858 ? . 1_455
H(21) H(14) 3.277 ? . 1_455
H(21) H(15) 3.460 ? . 1_455
H(21) H(22) 3.627 ? . 4_455
H(22) C(26) 3.490 ? . 4_455
H(22) C(34) 3.467 ? . 4_455
H(22) H(7) 3.443 ? . 4_556
H(22) H(13) 3.061 ? . 4_455
H(22) H(14) 3.147 ? . 4_455
H(22) H(21) 3.627 ? . 4_555
H(22) H(23) 2.531 ? . 4_455
H(23) C(34) 3.296 ? . 4_555
H(23) H(22) 2.531 ? . 4_555
H(23) H(24) 3.358 ? . 4_555
H(23) H(26) 3.071 ? . 4_555
H(24) Cl(2) 3.556 ? . 1_556
H(24) H(8) 3.593 ? . 1_656
H(24) H(23) 3.358 ? . 4_455
H(25) O(3) 3.495 ? . 4_555
H(25) C(15) 3.682 ? . 4_555
H(25) H(26) 2.806 ? . 4_555
H(25) H(32) 3.035 ? . 4_555
H(26) C(15) 3.646 ? . 4_455
H(26) C(26) 3.522 ? . 4_455
H(26) H(13) 3.682 ? . 4_455
H(26) H(14) 2.777 ? . 4_455
H(26) H(23) 3.071 ? . 4_455
H(26) H(25) 2.806 ? . 4_455
H(26) H(32) 3.690 ? . 4_555
H(27) Cl(2) 3.591 ? . 4_455
H(27) O(2) 3.274 ? . 1_554
H(28) Cl(2) 3.000 ? . 4_455
H(28) O(7) 2.689 ? . 4_455
H(28) C(29) 3.582 ? . 4_455
H(29) O(2) 2.939 ? . 1_554
H(29) H(4) 3.000 ? . 1_655
H(29) H(8) 3.430 ? . 1_655
H(30) C(30) 3.364 ? . 3_755
H(30) C(31) 3.449 ? . 1_655
H(30) H(1) 2.689 ? . 3_755
H(30) H(2) 3.188 ? . 3_755
H(30) H(4) 2.675 ? . 1_655
H(30) H(5) 3.493 ? . 1_655
H(30) H(30) 3.322 ? . 3_755
H(30) H(33) 3.463 ? . 3_755
H(31) Cl(1) 3.528 ? . 4_455
H(31) O(1) 2.757 ? . 3_655
H(31) H(3) 3.251 ? . 3_655
H(31) H(10) 3.619 ? . 3_655
H(32) Cl(1) 3.218 ? . 4_455
H(32) H(14) 3.438 ? . 1_455
H(32) H(25) 3.035 ? . 4_455
H(32) H(26) 3.690 ? . 4_455
H(33) H(2) 3.380 ? . 3_755
H(33) H(6) 3.455 ? . 3_655
H(33) H(30) 3.463 ? . 3_755
H(34) Cl(1) 3.669 ? . 4_555
H(34) C(33) 3.676 ? . 3_755
H(34) H(10) 3.180 ? . 3_755
H(34) H(11) 3.290 ? . 3_755

loop_
_geom_torsion_atom_site_label_1
_geom_torsion_atom_site_label_2
_geom_torsion_atom_site_label_3
_geom_torsion_atom_site_label_4
_geom_torsion
_geom_torsion_publ_flag
_geom_torsion_site_symmetry_1
_geom_torsion_site_symmetry_2
_geom_torsion_site_symmetry_3
_geom_torsion_site_symmetry_4
C(1) O(3) C(19) C(15) 97.9(6) ? . . . .
C(1) O(3) C(19) C(25) -144.6(5) ? . . . .
C(19) O(3) C(1) C(18) -124.5(6) ? . . . .
C(19) O(3) C(1) C(24) 64.4(6) ? . . . .
C(16) O(5) C(17) C(13) -119.4(6) ? . . . .
C(16) O(5) C(17) C(24) 63.6(7) ? . . . .
C(17) O(5) C(16) C(20) 53.6(7) ? . . . .
C(17) O(5) C(16) C(22) 172.8(4) ? . . . .
O(1) N(1) C(14) C(20) -167.9(5) ? . . . .
O(1) N(1) C(14) C(31) 69.6(6) ? . . . .
O(1) N(1) C(14) C(32) -48.0(7) ? . . . .
O(1) N(1) C(21) C(22) 166.7(5) ? . . . .
O(1) N(1) C(21) C(30) -71.4(6) ? . . . .
O(1) N(1) C(21) C(33) 49.0(7) ? . . . .
C(14) N(1) C(21) C(22) -35.2(8) ? . . . .
C(14) N(1) C(21) C(30) 86.7(7) ? . . . .
C(14) N(1) C(21) C(33) -152.9(6) ? . . . .
C(21) N(1) C(14) C(20) 34.1(8) ? . . . .
C(21) N(1) C(14) C(31) -88.4(7) ? . . . .
C(21) N(1) C(14) C(32) 153.9(6) ? . . . .
O(2) N(2) C(11) C(25) 166.7(5) ? . . . .
O(2) N(2) C(11) C(27) -71.2(7) ? . . . .
O(2) N(2) C(11) C(28) 48.0(7) ? . . . .
O(2) N(2) C(23) C(15) -164.8(5) ? . . . .
O(2) N(2) C(23) C(26) 73.0(7) ? . . . .
O(2) N(2) C(23) C(34) -46.7(7) ? . . . .
C(11) N(2) C(23) C(15) 39.9(8) ? . . . .
C(11) N(2) C(23) C(26) -82.3(7) ? . . . .
C(11) N(2) C(23) C(34) 158.0(6) ? . . . .
C(23) N(2) C(11) C(25) -38.4(8) ? . . . .
C(23) N(2) C(11) C(27) 83.7(7) ? . . . .
C(23) N(2) C(11) C(28) -157.1(5) ? . . . .
O(3) C(1) C(18) Cl(1) 6.0(8) ? . . . .
O(3) C(1) C(18) C(29) -173.9(5) ? . . . .
O(3) C(1) C(24) O(4) -8.7(8) ? . . . .
O(3) C(1) C(24) C(17) 172.5(5) ? . . . .
C(18) C(1) C(24) O(4) 179.9(4) ? . . . .
C(18) C(1) C(24) C(17) 1.0(8) ? . . . .
C(24) C(1) C(18) Cl(1) 177.1(4) ? . . . .
C(24) C(1) C(18) C(29) -2.7(9) ? . . . .
N(2) C(11) C(25) C(19) 45.1(7) ? . . . .
C(27) C(11) C(25) C(19) -75.9(6) ? . . . .
C(28) C(11) C(25) C(19) 163.6(5) ? . . . .
Cl(2) C(13) C(17) O(5) 3.6(8) ? . . . .
Cl(2) C(13) C(17) C(24) -179.4(4) ? . . . .
Cl(2) C(13) C(29) O(7) -2.3(8) ? . . . .
Cl(2) C(13) C(29) C(18) 178.0(4) ? . . . .
C(17) C(13) C(29) O(7) 176.2(6) ? . . . .
C(17) C(13) C(29) C(18) -3.5(9) ? . . . .
C(29) C(13) C(17) O(5) -174.8(5) ? . . . .
C(29) C(13) C(17) C(24) 2.2(9) ? . . . .
N(1) C(14) C(20) C(16) -45.0(7) ? . . . .
C(31) C(14) C(20) C(16) 75.5(7) ? . . . .
C(32) C(14) C(20) C(16) -164.2(6) ? . . . .
C(19) C(15) C(23) N(2) -47.9(7) ? . . . .
C(19) C(15) C(23) C(26) 72.8(7) ? . . . .
C(19) C(15) C(23) C(34) -165.3(6) ? . . . .
C(23) C(15) C(19) O(3) 173.9(5) ? . . . .
C(23) C(15) C(19) C(25) 59.5(7) ? . . . .
O(5) C(16) C(20) C(14) 177.8(5) ? . . . .
O(5) C(16) C(22) C(21) 177.6(4) ? . . . .
C(20) C(16) C(22) C(21) -61.7(6) ? . . . .
C(22) C(16) C(20) C(14) 60.8(7) ? . . . .
O(5) C(17) C(24) O(4) -2.5(9) ? . . . .
O(5) C(17) C(24) C(1) 176.3(5) ? . . . .
C(13) C(17) C(24) O(4) -179.6(6) ? . . . .
C(13) C(17) C(24) C(1) -0.8(8) ? . . . .
Cl(1) C(18) C(29) O(7) 4.2(8) ? . . . .
Cl(1) C(18) C(29) C(13) -176.0(4) ? . . . .
C(1) C(18) C(29) O(7) -175.9(6) ? . . . .
C(1) C(18) C(29) C(13) 3.8(9) ? . . . .
O(3) C(19) C(25) C(11) -173.0(4) ? . . . .
C(15) C(19) C(25) C(11) -57.3(6) ? . . . .
N(1) C(21) C(22) C(16) 46.5(6) ? . . . .
C(30) C(21) C(22) C(16) -74.7(7) ? . . . .
C(33) C(21) C(22) C(16) 164.0(5) ? . . . .
